data_7014617
loop_
_publ_author_name
'Willans, Charlotte E.'
'French, Sara'
'Anderson, Kirsty M.'
'Barbour, Leonard J.'
'Gertenbach, Jan-Andr\'e'
'Lloyd, Gareth O.'
'Dyer, Robert J.'
'Junk, Peter C.'
'Steed, Jonathan W.'

_publ_section_title
;
 Tripodal imidazole frameworks: Reversible vapour sorption both with
 and without significant structural changes.
;
_journal_issue 3
_journal_name_full 'Dalton transactions (Cambridge, England : 2003)'
_journal_page_first 573
_journal_page_last 582
_journal_paper_doi 10.1039/c0dt01011a
_journal_volume 40
_journal_year 2011
_chemical_formula_moiety 'C24 H34 N6 (H2 O)2'
_chemical_formula_sum 'C24 H34 N6 O2'
_chemical_formula_weight 438.57
_chemical_name_systematic
;
?
;
_space_group_IT_number 19
_symmetry_cell_setting orthorhombic
_symmetry_space_group_name_Hall 'P 2ac 2ab'
_symmetry_space_group_name_H-M 'P 21 21 21'
_atom_sites_solution_hydrogens geom
_atom_sites_solution_primary direct
_atom_sites_solution_secondary difmap
_audit_creation_method SHELXL-97
_cell_angle_alpha 90.00
_cell_angle_beta 90.00
_cell_angle_gamma 90.00
_cell_formula_units_Z 4
_cell_length_a 9.913(2)
_cell_length_b 12.452(3)
_cell_length_c 19.873(8)
_cell_measurement_temperature 120(2)
_cell_volume 2453.1(13)
_computing_cell_refinement SMART
_computing_data_collection SMART
_computing_data_reduction SAINT
_computing_molecular_graphics X-Seed
_computing_publication_material X-Seed
_computing_structure_refinement 'SHELXL-97 (Sheldrick, 1997)'
_computing_structure_solution 'SHELXS-97 (Sheldrick, 1990)'
_diffrn_ambient_temperature 120(2)
_diffrn_measured_fraction_theta_full 0.969
_diffrn_measured_fraction_theta_max 0.969
_diffrn_measurement_device_type SMART
_diffrn_radiation_monochromator graphite
_diffrn_radiation_source 'fine-focus sealed tube'
_diffrn_radiation_type MoK\a
_diffrn_radiation_wavelength 0.71073
_diffrn_reflns_av_R_equivalents 0.2359
_diffrn_reflns_av_sigmaI/netI 0.1019
_diffrn_reflns_limit_h_max 10
_diffrn_reflns_limit_h_min -10
_diffrn_reflns_limit_k_max 12
_diffrn_reflns_limit_k_min -13
_diffrn_reflns_limit_l_max 21
_diffrn_reflns_limit_l_min -21
_diffrn_reflns_number 21659
_diffrn_reflns_theta_full 23.46
_diffrn_reflns_theta_max 23.46
_diffrn_reflns_theta_min 1.93
_exptl_absorpt_coefficient_mu 0.078
_exptl_absorpt_correction_T_max 1.000000
_exptl_absorpt_correction_T_min 0.687715
_exptl_absorpt_correction_type multi-scan
_exptl_absorpt_process_details SADABS
_exptl_crystal_colour colourless
_exptl_crystal_density_diffrn 1.188
_exptl_crystal_density_method 'not measured'
_exptl_crystal_description block
_exptl_crystal_F_000 944
_exptl_crystal_size_max 0.10
_exptl_crystal_size_mid 0.10
_exptl_crystal_size_min 0.10
_refine_diff_density_max 0.537
_refine_diff_density_min -0.279
_refine_diff_density_rms 0.075
_refine_ls_abs_structure_details 'Flack H D (1983), Acta Cryst. A39, 876-881'
_refine_ls_extinction_method none
_refine_ls_goodness_of_fit_ref 1.100
_refine_ls_hydrogen_treatment constr
_refine_ls_matrix_type full
_refine_ls_number_parameters 302
_refine_ls_number_reflns 2010
_refine_ls_number_restraints 0
_refine_ls_restrained_S_all 1.100
_refine_ls_R_factor_all 0.1623
_refine_ls_R_factor_gt 0.1007
_refine_ls_shift/su_max 0.000
_refine_ls_shift/su_mean 0.000
_refine_ls_structure_factor_coef Fsqd
_refine_ls_weighting_details 'calc w=1/[\s^2^(Fo^2^)+(0.1537P)^2^+0.0000P] where P=(Fo^2^+2Fc^2^)/3'
_refine_ls_weighting_scheme calc
_refine_ls_wR_factor_gt 0.2345
_refine_ls_wR_factor_ref 0.2662
_reflns_number_gt 1260
_reflns_number_total 2010
_reflns_threshold_expression >2sigma(I)
_cod_data_source_file C0DT01011A.TXT
_cod_data_source_block c:\kirsty~1\crysta~1\charlo~1\06srv3~1\jan08dis
_cod_depositor_comments
;
The following automatic conversions were performed:
'_symmetry_cell_setting' value 'Orthorhombic' changed to 'orthorhombic'
according to '/home/saulius/struct/CIF-dictionaries/cif_core.dic'
dictionary named 'cif_core.dic' version 2.4.1 from 2010-06-29.

Automatic conversion script
Id: cif_fix_enum 1555 2011-01-17 13:19:09Z saulius 
;
_cod_original_cell_volume 2453.1(12)
_cod_original_sg_symbol_H-M P2(1)2(1)2(1)
_cod_database_code 7014617

loop_
_symmetry_equiv_pos_as_xyz
'x, y, z'
'-x+1/2, -y, z+1/2'
'x+1/2, -y+1/2, -z'
'-x, y+1/2, -z+1/2'

loop_
_atom_site_label
_atom_site_type_symbol
_atom_site_fract_x
_atom_site_fract_y
_atom_site_fract_z
_atom_site_U_iso_or_equiv
_atom_site_adp_type
_atom_site_occupancy
_atom_site_symmetry_multiplicity
_atom_site_calc_flag
_atom_site_refinement_flags
_atom_site_disorder_assembly
_atom_site_disorder_group
O1W O 1.6067(11) 0.2679(14) 0.0583(6) 0.171(7) Uani 1 1 d . . .
O2W O 1.369(2) 0.7872(18) 0.2774(14) 0.169(12) Uani 0.601(18) 1 d P A 1
O2W' O 1.5268(17) 0.6291(19) 0.2564(10) 0.079(9) Uani 0.399(18) 1 d P A 2
N1 N 0.9460(12) 0.7376(8) 0.4096(5) 0.066(3) Uani 1 1 d . . .
N2 N 0.8975(9) 0.7693(6) 0.3020(4) 0.040(2) Uani 1 1 d . . .
N3 N 1.3767(11) 0.5117(11) 0.1616(7) 0.088(4) Uani 1 1 d . . .
N4 N 1.1940(9) 0.5285(7) 0.0937(4) 0.041(2) Uani 1 1 d . . .
N5 N 1.3827(11) 1.0162(9) 0.1363(7) 0.079(4) Uani 1 1 d . . .
N6 N 1.2069(9) 0.9887(7) 0.0710(5) 0.042(2) Uani 1 1 d . . .
C1 C 0.8495(12) 0.7391(9) 0.3635(5) 0.053(3) Uani 1 1 d . . .
H1 H 0.7579 0.7214 0.3722 0.064 Uiso 1 1 calc R . .
C2 C 1.0652(13) 0.7669(9) 0.3749(6) 0.056(3) Uani 1 1 d . . .
H2 H 1.1523 0.7723 0.3946 0.067 Uiso 1 1 calc R . .
C3 C 1.0359(11) 0.7861(7) 0.3093(5) 0.038(3) Uani 1 1 d . . .
H3 H 1.0975 0.8069 0.2751 0.045 Uiso 1 1 calc R . .
C4 C 0.8155(10) 0.7837(8) 0.2398(4) 0.037(3) Uani 1 1 d . . .
H4A H 0.7718 0.8552 0.2413 0.044 Uiso 1 1 calc R . .
H4B H 0.7433 0.7288 0.2391 0.044 Uiso 1 1 calc R . .
C5 C 0.8969(9) 0.7748(8) 0.1752(5) 0.037(3) Uani 1 1 d . . .
C6 C 0.9363(9) 0.6730(8) 0.1509(5) 0.032(3) Uani 1 1 d . . .
C7 C 0.8869(11) 0.5735(9) 0.1859(5) 0.042(3) Uani 1 1 d . . .
H7A H 0.8777 0.5886 0.2346 0.051 Uiso 1 1 calc R . .
H7B H 0.9549 0.5159 0.1806 0.051 Uiso 1 1 calc R . .
C8 C 0.7512(11) 0.5338(8) 0.1587(6) 0.045(3) Uani 1 1 d . . .
H8A H 0.6876 0.5940 0.1566 0.068 Uiso 1 1 calc R . .
H8B H 0.7153 0.4781 0.1885 0.068 Uiso 1 1 calc R . .
H8C H 0.7639 0.5041 0.1134 0.068 Uiso 1 1 calc R . .
C9 C 1.2552(12) 0.5632(10) 0.1530(6) 0.053(3) Uani 1 1 d . . .
H9 H 1.2183 0.6147 0.1831 0.063 Uiso 1 1 calc R . .
C10 C 1.3886(14) 0.4427(10) 0.1047(8) 0.064(4) Uani 1 1 d . . .
H10 H 1.4622 0.3964 0.0948 0.076 Uiso 1 1 calc R . .
C11 C 1.2784(12) 0.4552(9) 0.0683(6) 0.053(3) Uani 1 1 d . . .
H11 H 1.2609 0.4162 0.0281 0.064 Uiso 1 1 calc R . .
C12 C 1.0608(11) 0.5589(8) 0.0666(6) 0.045(3) Uani 1 1 d . . .
H12A H 0.9935 0.5042 0.0800 0.054 Uiso 1 1 calc R . .
H12B H 1.0652 0.5598 0.0168 0.054 Uiso 1 1 calc R . .
C13 C 1.0163(9) 0.6656(7) 0.0908(5) 0.030(3) Uani 1 1 d . . .
C14 C 1.0590(9) 0.7584(7) 0.0559(4) 0.030(2) Uani 1 1 d . . .
C15 C 1.1435(10) 0.7488(9) -0.0082(5) 0.040(3) Uani 1 1 d . . .
H15A H 1.2014 0.6842 -0.0054 0.048 Uiso 1 1 calc R . .
H15B H 1.2027 0.8124 -0.0125 0.048 Uiso 1 1 calc R . .
C16 C 1.0494(11) 0.7404(10) -0.0721(5) 0.055(3) Uani 1 1 d . . .
H16A H 0.9995 0.6725 -0.0707 0.083 Uiso 1 1 calc R . .
H16B H 1.1046 0.7429 -0.1129 0.083 Uiso 1 1 calc R . .
H16C H 0.9855 0.8005 -0.0722 0.083 Uiso 1 1 calc R . .
C17 C 1.2654(12) 0.9642(9) 0.1338(7) 0.059(4) Uani 1 1 d . . .
H17 H 1.2283 0.9193 0.1677 0.070 Uiso 1 1 calc R . .
C18 C 1.4039(13) 1.0706(9) 0.0778(7) 0.056(3) Uani 1 1 d . . .
H18 H 1.4825 1.1103 0.0664 0.068 Uiso 1 1 calc R . .
C19 C 1.2928(14) 1.0583(9) 0.0385(7) 0.064(4) Uani 1 1 d . . .
H19 H 1.2773 1.0916 -0.0038 0.077 Uiso 1 1 calc R . .
C20 C 1.0685(11) 0.9604(8) 0.0474(6) 0.047(3) Uani 1 1 d . . .
H20A H 1.0691 0.9498 -0.0020 0.057 Uiso 1 1 calc R . .
H20B H 1.0056 1.0198 0.0579 0.057 Uiso 1 1 calc R . .
C21 C 1.0210(11) 0.8576(7) 0.0819(5) 0.035(3) Uani 1 1 d . . .
C22 C 0.9426(9) 0.8668(8) 0.1406(5) 0.033(3) Uani 1 1 d . . .
C23 C 0.9020(10) 0.9763(8) 0.1681(5) 0.036(3) Uani 1 1 d . . .
H23A H 0.9712 1.0300 0.1556 0.043 Uiso 1 1 calc R . .
H23B H 0.8978 0.9729 0.2178 0.043 Uiso 1 1 calc R . .
C24 C 0.7632(10) 1.0122(8) 0.1403(5) 0.041(3) Uani 1 1 d . . .
H24A H 0.7648 1.0099 0.0910 0.061 Uiso 1 1 calc R . .
H24B H 0.7441 1.0857 0.1553 0.061 Uiso 1 1 calc R . .
H24C H 0.6929 0.9638 0.1571 0.061 Uiso 1 1 calc R . .

loop_
_atom_site_aniso_label
_atom_site_aniso_U_11
_atom_site_aniso_U_22
_atom_site_aniso_U_33
_atom_site_aniso_U_23
_atom_site_aniso_U_13
_atom_site_aniso_U_12
O1W 0.064(7) 0.33(2) 0.119(9) 0.074(12) -0.022(7) 0.011(12)
O2W 0.125(18) 0.14(2) 0.24(3) -0.030(18) -0.02(2) 0.018(15)
O2W' 0.022(12) 0.13(2) 0.082(16) -0.014(14) 0.023(11) -0.006(12)
N1 0.094(8) 0.053(6) 0.050(6) -0.011(5) -0.017(7) 0.013(7)
N2 0.053(6) 0.032(5) 0.035(5) 0.000(4) -0.010(5) -0.014(5)
N3 0.040(7) 0.105(10) 0.120(11) 0.073(9) -0.004(7) -0.007(7)
N4 0.050(6) 0.034(5) 0.038(6) 0.008(4) 0.002(5) 0.004(5)
N5 0.050(7) 0.074(8) 0.113(11) -0.019(8) 0.004(8) -0.019(7)
N6 0.026(5) 0.040(5) 0.060(7) -0.008(5) 0.017(5) -0.021(4)
C1 0.065(8) 0.056(8) 0.038(7) -0.024(7) 0.005(7) -0.006(7)
C2 0.068(8) 0.035(7) 0.066(9) -0.007(6) -0.028(7) -0.014(7)
C3 0.049(7) 0.032(6) 0.033(6) 0.000(5) -0.018(5) -0.003(5)
C4 0.036(6) 0.033(6) 0.041(6) -0.008(5) -0.012(5) 0.009(5)
C5 0.018(5) 0.054(7) 0.038(6) 0.008(6) 0.003(5) -0.005(5)
C6 0.019(6) 0.043(7) 0.034(6) 0.002(5) 0.008(5) -0.008(5)
C7 0.049(7) 0.056(7) 0.022(6) 0.010(5) -0.003(6) -0.003(6)
C8 0.051(7) 0.036(7) 0.048(7) 0.009(6) -0.005(6) -0.002(6)
C9 0.036(7) 0.076(9) 0.047(7) 0.012(7) 0.002(6) 0.006(6)
C10 0.038(8) 0.054(8) 0.099(11) 0.018(8) 0.027(8) 0.023(7)
C11 0.042(8) 0.050(7) 0.067(8) 0.018(7) 0.012(7) 0.016(7)
C12 0.041(7) 0.036(6) 0.058(7) 0.014(5) -0.015(6) 0.004(6)
C13 0.018(6) 0.028(6) 0.046(6) 0.001(5) -0.023(5) -0.006(4)
C14 0.027(5) 0.029(6) 0.034(6) 0.006(5) -0.014(5) -0.007(5)
C15 0.049(6) 0.026(5) 0.044(6) 0.006(5) 0.001(5) -0.024(5)
C16 0.059(7) 0.069(8) 0.038(6) 0.008(6) 0.007(6) 0.014(7)
C17 0.039(8) 0.041(7) 0.096(11) -0.011(7) 0.001(8) -0.008(6)
C18 0.043(8) 0.049(7) 0.077(10) -0.018(7) 0.025(8) -0.023(6)
C19 0.078(10) 0.043(7) 0.071(9) -0.026(6) 0.047(9) -0.028(7)
C20 0.038(7) 0.047(7) 0.058(7) -0.003(6) 0.005(6) -0.019(6)
C21 0.048(7) 0.021(6) 0.037(6) -0.002(5) -0.005(6) -0.001(5)
C22 0.024(6) 0.040(7) 0.034(6) -0.007(5) -0.007(5) -0.001(5)
C23 0.034(6) 0.044(6) 0.029(6) -0.005(5) 0.004(5) -0.015(5)
C24 0.039(6) 0.024(6) 0.059(8) 0.009(5) 0.002(6) 0.004(5)

loop_
_atom_type_symbol
_atom_type_description
_atom_type_scat_dispersion_real
_atom_type_scat_dispersion_imag
_atom_type_scat_source
C C 0.0033 0.0000 'International Tables Vol C Tables 4.2.6.8 and 6.1.1.4'
H H 0.0000 0.0000 'International Tables Vol C Tables 4.2.6.8 and 6.1.1.4'
N N 0.0061 0.0000 'International Tables Vol C Tables 4.2.6.8 and 6.1.1.4'
O O 0.0106 0.0000 'International Tables Vol C Tables 4.2.6.8 and 6.1.1.4'

loop_
_geom_angle_atom_site_label_1
_geom_angle_atom_site_label_2
_geom_angle_atom_site_label_3
_geom_angle
_geom_angle_site_symmetry_1
_geom_angle_site_symmetry_3
_geom_angle_publ_flag
C1 N1 C2 105.2(9) . . ?
C1 N2 C3 106.9(9) . . ?
C1 N2 C4 125.9(9) . . ?
C3 N2 C4 127.2(8) . . ?
C9 N3 C10 104.7(12) . . ?
C11 N4 C9 105.0(10) . . ?
C11 N4 C12 126.7(10) . . ?
C9 N4 C12 128.2(10) . . ?
C17 N5 C18 110.1(12) . . ?
C19 N6 C17 107.3(10) . . ?
C19 N6 C20 124.8(11) . . ?
C17 N6 C20 127.2(9) . . ?
N1 C1 N2 111.8(10) . . ?
C3 C2 N1 109.6(10) . . ?
C2 C3 N2 106.5(10) . . ?
N2 C4 C5 113.7(8) . . ?
C22 C5 C6 118.2(9) . . ?
C22 C5 C4 121.5(9) . . ?
C6 C5 C4 120.1(8) . . ?
C5 C6 C13 119.7(8) . . ?
C5 C6 C7 119.4(8) . . ?
C13 C6 C7 120.8(9) . . ?
C6 C7 C8 112.8(8) . . ?
N3 C9 N4 110.0(12) . . ?
C11 C10 N3 107.2(12) . . ?
C10 C11 N4 113.0(12) . . ?
N4 C12 C13 112.2(9) . . ?
C14 C13 C6 121.4(9) . . ?
C14 C13 C12 119.0(9) . . ?
C6 C13 C12 119.5(9) . . ?
C21 C14 C13 117.6(9) . . ?
C21 C14 C15 121.8(8) . . ?
C13 C14 C15 120.6(9) . . ?
C14 C15 C16 110.6(8) . . ?
N5 C17 N6 106.7(12) . . ?
C19 C18 N5 108.0(11) . . ?
C18 C19 N6 107.7(12) . . ?
N6 C20 C21 110.0(9) . . ?
C14 C21 C22 122.0(9) . . ?
C14 C21 C20 119.6(9) . . ?
C22 C21 C20 118.4(9) . . ?
C21 C22 C5 121.1(9) . . ?
C21 C22 C23 121.1(9) . . ?
C5 C22 C23 117.8(9) . . ?
C22 C23 C24 111.5(8) . . ?

loop_
_geom_bond_atom_site_label_1
_geom_bond_atom_site_label_2
_geom_bond_distance
_geom_bond_site_symmetry_2
_geom_bond_publ_flag
N1 C1 1.325(13) . ?
N1 C2 1.416(15) . ?
N2 C1 1.364(13) . ?
N2 C3 1.396(13) . ?
N2 C4 1.490(11) . ?
N3 C9 1.375(15) . ?
N3 C10 1.425(17) . ?
N4 C11 1.337(13) . ?
N4 C9 1.394(14) . ?
N4 C12 1.475(14) . ?
N5 C17 1.332(15) . ?
N5 C18 1.362(15) . ?
N6 C19 1.375(13) . ?
N6 C17 1.409(16) . ?
N6 C20 1.492(14) . ?
C2 C3 1.357(14) . ?
C4 C5 1.520(13) . ?
C5 C22 1.411(13) . ?
C5 C6 1.412(13) . ?
C6 C13 1.436(13) . ?
C6 C7 1.503(13) . ?
C7 C8 1.533(15) . ?
C10 C11 1.320(17) . ?
C12 C13 1.480(14) . ?
C13 C14 1.413(12) . ?
C14 C21 1.391(13) . ?
C14 C15 1.529(13) . ?
C15 C16 1.579(13) . ?
C18 C19 1.359(17) . ?
C20 C21 1.526(13) . ?
C21 C22 1.406(13) . ?
C22 C23 1.523(13) . ?
C23 C24 1.548(14) . ?
